data_1524949
loop_
_publ_author_name
'Moore, P.B.'
'Araki, T.'

_publ_section_title
;
 Magnussonite, manganese arsenite, a fluorite derivative structure
;
_journal_name_full 'American Mineralogist'
_journal_page_first 390
_journal_page_last 401
_journal_volume 64
_journal_year 1979
_chemical_formula_sum 'As6 Cl0.8 Cu0.51 H0.2 Mg0.555 Mn8.885 O18.2'
_chemical_name_systematic
;
Mn7.935 Mg0.555 Cu0.510 (As6 Mn0.95 O18) Cl0.80 (O H)0.20
;
_space_group_IT_number 230
_symmetry_space_group_name_Hall '-I 4bd 2c 3'
_symmetry_space_group_name_H-M 'I a -3 d'
_cell_angle_alpha 90
_cell_angle_beta 90
_cell_angle_gamma 90
_cell_formula_units_Z 16
_cell_length_a 19.68
_cell_length_b 19.68
_cell_length_c 19.68
_cell_volume 7622.111
_citation_journal_id_ASTM AMMIAY
_cod_data_source_file Moore_AMMIAY_1979_353.cif
_cod_data_source_block H0.2As6Cl0.8Cu0.51Mg0.555Mn8.885O18.2
_cod_original_cell_volume 7622.112
_cod_original_formula_sum 'H0.2 As6 Cl0.8 Cu0.51 Mg0.555 Mn8.885 O18.2'
_cod_database_code 1524949

loop_
_symmetry_equiv_pos_as_xyz
x,y,z
-y+1/4,x+3/4,z+1/4
-x+1/2,-y,z+1/2
y+1/4,-x+1/4,z+3/4
x,-y,-z+1/2
y+1/4,x+3/4,-z+3/4
-x+1/2,y,-z
-y+1/4,-x+1/4,-z+1/4
z,x,y
-x+1/4,z+3/4,y+1/4
-z+1/2,-x,y+1/2
x+1/4,-z+1/4,y+3/4
z,-x,-y+1/2
x+1/4,z+3/4,-y+3/4
-z+1/2,x,-y
-x+1/4,-z+1/4,-y+1/4
y,z,x
y+1/2,-z+1/2,-x
z+3/4,y+1/4,-x+1/4
-y,z+1/2,-x+1/2
-z+1/4,-y+1/4,-x+1/4
-y+1/2,-z,x+1/2
z+3/4,-y+3/4,x+1/4
-z+3/4,y+1/4,x+3/4
-x,-y,-z
y-1/4,-x-3/4,-z-1/4
x-1/2,y,-z-1/2
-y-1/4,x-1/4,-z-3/4
-x,y,z-1/2
-y-1/4,-x-3/4,z-3/4
x-1/2,-y,z
y-1/4,x-1/4,z-1/4
-z,-x,-y
x-1/4,-z-3/4,-y-1/4
z-1/2,x,-y-1/2
-x-1/4,z-1/4,-y-3/4
-z,x,y-1/2
-x-1/4,-z-3/4,y-3/4
z-1/2,-x,y
x-1/4,z-1/4,y-1/4
-y,-z,-x
-y-1/2,z-1/2,x
-z-3/4,-y-1/4,x-1/4
y,-z-1/2,x-1/2
z-1/4,y-1/4,x-1/4
y-1/2,z,-x-1/2
-z-3/4,y-3/4,-x-1/4
z-3/4,-y-1/4,-x-3/4
x+1/2,y+1/2,z+1/2
-y+3/4,x+5/4,z+3/4
-x+1,-y+1/2,z+1
y+3/4,-x+3/4,z+5/4
x+1/2,-y+1/2,-z+1
y+3/4,x+5/4,-z+5/4
-x+1,y+1/2,-z+1/2
-y+3/4,-x+3/4,-z+3/4
z+1/2,x+1/2,y+1/2
-x+3/4,z+5/4,y+3/4
-z+1,-x+1/2,y+1
x+3/4,-z+3/4,y+5/4
z+1/2,-x+1/2,-y+1
x+3/4,z+5/4,-y+5/4
-z+1,x+1/2,-y+1/2
-x+3/4,-z+3/4,-y+3/4
y+1/2,z+1/2,x+1/2
y+1,-z+1,-x+1/2
z+5/4,y+3/4,-x+3/4
-y+1/2,z+1,-x+1
-z+3/4,-y+3/4,-x+3/4
-y+1,-z+1/2,x+1
z+5/4,-y+5/4,x+3/4
-z+5/4,y+3/4,x+5/4
-x+1/2,-y+1/2,-z+1/2
y+1/4,-x-1/4,-z+1/4
x,y+1/2,-z
-y+1/4,x+1/4,-z-1/4
-x+1/2,y+1/2,z
-y+1/4,-x-1/4,z-1/4
x,-y+1/2,z+1/2
y+1/4,x+1/4,z+1/4
-z+1/2,-x+1/2,-y+1/2
x+1/4,-z-1/4,-y+1/4
z,x+1/2,-y
-x+1/4,z+1/4,-y-1/4
-z+1/2,x+1/2,y
-x+1/4,-z-1/4,y-1/4
z,-x+1/2,y+1/2
x+1/4,z+1/4,y+1/4
-y+1/2,-z+1/2,-x+1/2
-y,z,x+1/2
-z-1/4,-y+1/4,x+1/4
y+1/2,-z,x
z+1/4,y+1/4,x+1/4
y,z+1/2,-x
-z-1/4,y-1/4,-x+1/4
z-1/4,-y+1/4,-x-1/4

loop_
_atom_site_label
_atom_site_type_symbol
_atom_site_fract_x
_atom_site_fract_y
_atom_site_fract_z
_atom_site_occupancy
_atom_site_U_iso_or_equiv
Mg1 Mg+2 0.25 0.375 0 0.05 0.0
As1 As+3 0.49912 0.3662 0.00839 1 0.0
O2 O-2 0.46116 0.31841 -0.05683 1 0.0
O1 O-2 0.56979 0.32014 0.0366 1 0.0
Mn1 Mn+2 0.25 0.375 0 0.95 0.0
Cl1 Cl-1 0.1414 0.1086 0.125 0.2666 0.0
Cu1 Cu+2 0.23263 0.125 0.01737 0.17 0.0
Mg2 Mg+2 0.375 0.26423 0.01423 0.06 0.0
Mn3 Mn+2 0.375 0.26423 0.01423 0.94 0.0
Mn2 Mn+2 0.23263 0.125 0.01737 0.33 0.0
Mg3 Mg+2 0.11266 0.36266 0.125 0.1 0.0
Mn4 Mn+2 0.11266 0.36266 0.125 0.9 0.0
Mn5 Mn+1 0.0075 0.01336 -0.0007 0.1583 0.0
O4 O-2 0.1414 0.1086 0.125 0.0667 0.0
O3 O-2 0.44445 0.33379 0.0727 1 0.0
